data_2310499
loop_
_publ_author_name
'Templeton, D.H.'
'Zalkin, A.'

_publ_section_title
;
 Crystal structure of europium tungstate
;
_journal_name_full 'Acta Crystallographica (1,1948-23,1967)'
_journal_page_first 762
_journal_page_last 766
_journal_volume 16
_journal_year 1963
_chemical_formula_sum 'Eu2 O12 W3'
_chemical_name_systematic 'Eu2 (W O4)3'
_space_group_IT_number 15
_symmetry_space_group_name_Hall '-C 2yc'
_symmetry_space_group_name_H-M 'C 1 2/c 1'
_cell_angle_alpha 90
_cell_angle_beta 109.63
_cell_angle_gamma 90
_cell_formula_units_Z 4
_cell_length_a 7.676
_cell_length_b 11.463
_cell_length_c 11.396
_cell_volume 944.457
_citation_journal_id_ASTM ACCRA9
_cod_data_source_file Templeton_ACCRA9_1963_1715.cif
_cod_data_source_block Eu2O12W3
_cod_original_cell_volume 944.4567
_cod_database_code 2310499

loop_
_symmetry_equiv_pos_as_xyz
x,y,z
-x,y,-z+1/2
-x,-y,-z
x,-y,z-1/2
x+1/2,y+1/2,z
-x+1/2,y+1/2,-z+1/2
-x+1/2,-y+1/2,-z
x+1/2,-y+1/2,z-1/2

loop_
_atom_site_label
_atom_site_type_symbol
_atom_site_fract_x
_atom_site_fract_y
_atom_site_fract_z
_atom_site_occupancy
_atom_site_U_iso_or_equiv
W1 W+6 0 0.1318 0.25 1 0.0
O1 O-2 0.161 0.045 0.221 1 0.0
O3 O-2 0.222 0.32 0.195 1 0.0
W2 W+6 0.1452 0.3935 0.0507 1 0.0
O6 O-2 0.448 0.214 0.058 1 0.0
O2 O-2 0.132 0.208 0.388 1 0.0
O4 O-2 0.359 0.45 0.038 1 0.0
O5 O-2 0.053 0.459 0.423 1 0.0
Eu1 Eu+3 0.3338 0.3768 0.4066 1 0.0
